data_1537126
loop_
_publ_author_name
'Ross, C.R.II.'
'Paris, E.'
'Rubie, D.C.'

_publ_section_title
;
 Montesommaite, (K, Na)9 Al9 Si23 O64 * 10(H2 O), a new zeolite related to
 merlinoite and the gismondine group
;
_journal_name_full 'American Mineralogist'
_journal_page_first 1415
_journal_page_last 1420
_journal_volume 75
_journal_year 1990
_chemical_formula_sum 'Al4.5 H8 K4.5 O36 Si11.5'
_chemical_name_systematic 'K4.5 (Al4.5 Si11.5 O32) (H2 O)4'
_space_group_IT_number 141
_symmetry_space_group_name_Hall '-I 4bd 2'
_symmetry_space_group_name_H-M 'I 41/a m d :2'
_cell_angle_alpha 90
_cell_angle_beta 90
_cell_angle_gamma 90
_cell_formula_units_Z 1
_cell_length_a 7.141
_cell_length_b 7.141
_cell_length_c 17.307
_cell_volume 882.551
_citation_journal_id_ASTM AMMIAY
_cod_data_source_file Ross_AMMIAY_1990_1697.cif
_cod_data_source_block H8Al4.5K4.5O36Si11.5
_cod_original_formula_sum 'H8 Al4.5 K4.5 O36 Si11.5'
_cod_database_code 1537126

loop_
_symmetry_equiv_pos_as_xyz
x,y,z
-y+1/4,x+3/4,z+1/4
-x+1/2,-y,z+1/2
y+1/4,-x+1/4,z+3/4
x,-y,-z
y+1/4,x+3/4,-z+1/4
-x+1/2,y,-z+1/2
-y+1/4,-x+1/4,-z+3/4
-x,-y,-z
y-1/4,-x-3/4,-z-1/4
x-1/2,y,-z-1/2
-y-1/4,x-1/4,-z-3/4
-x,y,z
-y-1/4,-x-3/4,z-1/4
x-1/2,-y,z-1/2
y-1/4,x-1/4,z-3/4
x+1/2,y+1/2,z+1/2
-y+3/4,x+5/4,z+3/4
-x+1,-y+1/2,z+1
y+3/4,-x+3/4,z+5/4
x+1/2,-y+1/2,-z+1/2
y+3/4,x+5/4,-z+3/4
-x+1,y+1/2,-z+1
-y+3/4,-x+3/4,-z+5/4
-x+1/2,-y+1/2,-z+1/2
y+1/4,-x-1/4,-z+1/4
x,y+1/2,-z
-y+1/4,x+1/4,-z-1/4
-x+1/2,y+1/2,z+1/2
-y+1/4,-x-1/4,z+1/4
x,-y+1/2,z
y+1/4,x+1/4,z-1/4

loop_
_atom_site_label
_atom_site_type_symbol
_atom_site_fract_x
_atom_site_fract_y
_atom_site_fract_z
_atom_site_occupancy
_atom_site_U_iso_or_equiv
K1 K+1 0 0 0.5 0.56 0.0
O4 O-2 0 0.25 0.342 0.5 0.0
O3 O-2 0 0 0 1 0.0
Al1 Al+3 0 0.463 0.09 0.28 0.0
O2 O-2 0.186 0.436 0.875 1 0.0
O1 O-2 0 0.25 0.116 1 0.0
Si1 Si+4 0 0.463 0.09 0.72 0.0
